data_2212374
loop_
_publ_author_name
'Choi, Hong Dae'
'Seo,  Pil Ja'
'Son, Byeng Wha'
'Lee, Uk'

_publ_section_title
;
 5-Bromo-2-methyl-3-methylsulfinylbenzofuran
;
_journal_coeditor_code SJ2206
_journal_issue 2
_journal_name_full 'Acta Crystallographica Section E'
_journal_page_first o521
_journal_page_last o522
_journal_paper_doi 10.1107/S1600536806055668
_journal_volume 63
_journal_year 2007
_chemical_formula_iupac 'C10 H9 Br O2 S'
_chemical_formula_moiety 'C10 H9 Br O2 S'
_chemical_formula_sum 'C10 H9 Br O2 S'
_chemical_formula_weight 273.14
_chemical_name_systematic
;
5-Bromo-2-methyl-3-methylsulfinyl-1-benzofuran
;
_space_group_IT_number 14
_symmetry_cell_setting monoclinic
_symmetry_space_group_name_Hall '-P 2yn'
_symmetry_space_group_name_H-M 'P 1 21/n 1'
_atom_sites_solution_hydrogens geom
_atom_sites_solution_primary direct
_atom_sites_solution_secondary difmap
_audit_creation_method SHELXL-97
_cell_angle_alpha 90.00
_cell_angle_beta 94.846(2)
_cell_angle_gamma 90.00
_cell_formula_units_Z 4
_cell_length_a 5.2318(5)
_cell_length_b 16.466(2)
_cell_length_c 12.4150(10)
_cell_measurement_reflns_used 3985
_cell_measurement_temperature 173(2)
_cell_measurement_theta_max 28.18
_cell_measurement_theta_min 2.47
_cell_volume 1065.69(19)
_computing_cell_refinement 'SAINT (Bruker, 1997)'
_computing_data_collection 'SMART (Bruker, 1997)'
_computing_data_reduction SAINT
_computing_molecular_graphics 'ORTEP-3 (Farrugia, 1997) and DIAMOND (Brandenburg, 1998)'
_computing_publication_material SHELXL97
_computing_structure_refinement 'SHELXL97 (Sheldrick, 1997)'
_computing_structure_solution 'SHELXS97 (Sheldrick, 1997)'
_diffrn_ambient_temperature 173(2)
_diffrn_detector_area_resol_mean 10.00
_diffrn_measured_fraction_theta_full 0.984
_diffrn_measured_fraction_theta_max 0.984
_diffrn_measurement_device_type 'Bruker SMART CCD'
_diffrn_measurement_method '\f and \w'
_diffrn_radiation_monochromator graphite
_diffrn_radiation_source 'fine-focus sealed tube'
_diffrn_radiation_type MoK\a
_diffrn_radiation_wavelength 0.71073
_diffrn_reflns_av_R_equivalents 0.0293
_diffrn_reflns_av_sigmaI/netI 0.0397
_diffrn_reflns_limit_h_max 6
_diffrn_reflns_limit_h_min -6
_diffrn_reflns_limit_k_max 21
_diffrn_reflns_limit_k_min -17
_diffrn_reflns_limit_l_max 10
_diffrn_reflns_limit_l_min -15
_diffrn_reflns_number 5989
_diffrn_reflns_theta_full 27.00
_diffrn_reflns_theta_max 27.00
_diffrn_reflns_theta_min 2.06
_diffrn_standards_number 0
_exptl_absorpt_coefficient_mu 4.023
_exptl_absorpt_correction_T_max 0.606
_exptl_absorpt_correction_T_min 0.412
_exptl_absorpt_correction_type multi-scan
_exptl_absorpt_process_details '(SADABS; Sheldrick, 1999)'
_exptl_crystal_colour colorless
_exptl_crystal_density_diffrn 1.702
_exptl_crystal_density_method 'not measured'
_exptl_crystal_description block
_exptl_crystal_F_000 544
_exptl_crystal_size_max 0.62
_exptl_crystal_size_mid 0.20
_exptl_crystal_size_min 0.12
_refine_diff_density_max 0.882
_refine_diff_density_min -1.599
_refine_ls_extinction_method none
_refine_ls_goodness_of_fit_ref 1.015
_refine_ls_hydrogen_treatment constr
_refine_ls_matrix_type full
_refine_ls_number_parameters 129
_refine_ls_number_reflns 2292
_refine_ls_number_restraints 0
_refine_ls_restrained_S_all 1.015
_refine_ls_R_factor_all 0.0589
_refine_ls_R_factor_gt 0.0518
_refine_ls_shift/su_max 0.000
_refine_ls_shift/su_mean 0.000
_refine_ls_structure_factor_coef Fsqd
_refine_ls_weighting_details 'calc w=1/[\s^2^(Fo^2^)+(0.1094P)^2^+1.0563P] where P=(Fo^2^+2Fc^2^)/3'
_refine_ls_weighting_scheme calc
_refine_ls_wR_factor_gt 0.1456
_refine_ls_wR_factor_ref 0.1521
_reflns_number_gt 1985
_reflns_number_total 2292
_reflns_threshold_expression I>2\s(I)
_cod_data_source_file sj2206.cif
_cod_data_source_block I
_cod_original_cell_volume 1065.72(19)
_cod_original_sg_symbol_Hall -p_2yn
_cod_original_sg_symbol_H-M 'P 21/n'
_cod_database_code 2212374
_cod_database_fobs_code 2212374

loop_
_symmetry_equiv_pos_as_xyz
'x, y, z'
'-x+1/2, y+1/2, -z+1/2'
'-x, -y, -z'
'x-1/2, -y-1/2, z-1/2'

loop_
_atom_site_type_symbol
_atom_site_label
_atom_site_fract_x
_atom_site_fract_y
_atom_site_fract_z
_atom_site_U_iso_or_equiv
_atom_site_adp_type
_atom_site_calc_flag
_atom_site_refinement_flags
_atom_site_occupancy
Br Br1 0.02702(8) 0.90398(3) 0.60217(3) 0.0411(2) Uani d . 1
S S2 0.59994(18) 0.57124(6) 0.66109(7) 0.0279(3) Uani d . 1
O O 0.8451(5) 0.73287(17) 0.8798(2) 0.0297(6) Uani d . 1
C C4 0.6641(7) 0.7796(2) 0.8215(3) 0.0259(7) Uani d . 1
O O11 0.3164(5) 0.56838(17) 0.6323(2) 0.0356(6) Uani d . 1
C C7 0.6624(7) 0.6558(2) 0.7449(3) 0.0257(7) Uani d . 1
C C1 0.2893(7) 0.8514(2) 0.6914(3) 0.0288(7) Uani d . 1
C C6 0.3490(7) 0.7713(2) 0.6687(3) 0.0272(7) Uani d . 1
H H6 0.2640 0.7432 0.6113 0.033 Uiso calc R 1
C C5 0.5426(6) 0.7351(2) 0.7362(3) 0.0238(7) Uani d . 1
C C2 0.4125(8) 0.8956(2) 0.7765(3) 0.0321(8) Uani d . 1
H H2 0.3656 0.9492 0.7881 0.039 Uiso calc R 1
C C3 0.6059(7) 0.8594(2) 0.8442(3) 0.0313(8) Uani d . 1
H H3 0.6912 0.8873 0.9015 0.038 Uiso calc R 1
C C8 0.8388(7) 0.6575(2) 0.8316(3) 0.0262(7) Uani d . 1
C C9 1.0195(9) 0.5963(3) 0.8817(3) 0.0368(10) Uani d . 1
H H9A 1.1900 0.6083 0.8632 0.055 Uiso calc R 1
H H9B 0.9704 0.5433 0.8555 0.055 Uiso calc R 1
H H9C 1.0151 0.5978 0.9588 0.055 Uiso calc R 1
C C10 0.7374(8) 0.6090(3) 0.5442(3) 0.0361(9) Uani d . 1
H H10A 0.7161 0.5695 0.4873 0.054 Uiso calc R 1
H H10B 0.9168 0.6192 0.5615 0.054 Uiso calc R 1
H H10C 0.6531 0.6585 0.5211 0.054 Uiso calc R 1

loop_
_atom_site_aniso_label
_atom_site_aniso_U_11
_atom_site_aniso_U_22
_atom_site_aniso_U_33
_atom_site_aniso_U_12
_atom_site_aniso_U_13
_atom_site_aniso_U_23
Br1 0.0387(3) 0.0407(3) 0.0431(3) 0.01398(16) -0.0006(2) 0.00819(17)
S2 0.0335(5) 0.0184(5) 0.0313(5) 0.0014(3) -0.0006(4) -0.0029(3)
O 0.0325(12) 0.0315(15) 0.0239(11) 0.0030(11) -0.0039(10) -0.0037(11)
C4 0.0296(16) 0.0252(19) 0.0228(15) -0.0009(14) 0.0018(13) -0.0013(13)
O11 0.0346(14) 0.0217(14) 0.0505(17) -0.0064(11) 0.0033(12) -0.0019(12)
C7 0.0279(16) 0.0241(18) 0.0252(16) 0.0013(13) 0.0024(12) 0.0014(14)
C1 0.0287(16) 0.028(2) 0.0304(17) 0.0051(14) 0.0058(13) 0.0040(15)
C6 0.0287(16) 0.0266(19) 0.0260(16) -0.0002(14) -0.0003(13) 0.0000(14)
C5 0.0276(15) 0.0210(17) 0.0231(15) -0.0011(13) 0.0029(12) -0.0013(13)
C2 0.041(2) 0.0232(19) 0.0331(19) 0.0024(15) 0.0080(16) -0.0015(15)
C3 0.0376(18) 0.028(2) 0.0284(17) -0.0024(15) 0.0022(14) -0.0067(15)
C8 0.0306(16) 0.0234(18) 0.0247(16) 0.0025(14) 0.0029(13) -0.0006(14)
C9 0.038(2) 0.041(3) 0.0309(19) 0.0123(17) -0.0047(16) 0.0003(16)
C10 0.037(2) 0.041(2) 0.0310(19) -0.0022(17) 0.0043(16) -0.0113(17)

loop_
_atom_type_symbol
_atom_type_description
_atom_type_scat_dispersion_real
_atom_type_scat_dispersion_imag
_atom_type_scat_source
C C 0.0033 0.0016 'International Tables Vol C Tables 4.2.6.8 and 6.1.1.4'
O O 0.0106 0.0060 'International Tables Vol C Tables 4.2.6.8 and 6.1.1.4'
S S 0.1246 0.1234 'International Tables Vol C Tables 4.2.6.8 and 6.1.1.4'
Br Br -0.2901 2.4595 'International Tables Vol C Tables 4.2.6.8 and 6.1.1.4'
H H 0.0000 0.0000 'International Tables Vol C Tables 4.2.6.8 and 6.1.1.4'

loop_
_geom_angle_atom_site_label_1
_geom_angle_atom_site_label_2
_geom_angle_atom_site_label_3
_geom_angle
_geom_angle_publ_flag
O11 S2 C7 107.35(17) yes
O11 S2 C10 106.04(19) yes
C7 S2 C10 97.96(19) yes
C8 O C4 106.6(3) yes
C3 C4 O 125.3(3) ?
C3 C4 C5 124.0(3) ?
O C4 C5 110.7(3) ?
C8 C7 C5 107.5(3) ?
C8 C7 S2 124.6(3) ?
C5 C7 S2 127.9(3) ?
C6 C1 C2 123.5(3) ?
C6 C1 Br1 118.6(3) ?
C2 C1 Br1 118.0(3) ?
C1 C6 C5 116.6(3) ?
C1 C6 H6 121.7 ?
C5 C6 H6 121.7 ?
C4 C5 C6 119.6(3) ?
C4 C5 C7 104.5(3) ?
C6 C5 C7 135.9(3) ?
C3 C2 C1 119.9(4) ?
C3 C2 H2 120.1 ?
C1 C2 H2 120.1 ?
C4 C3 C2 116.5(3) ?
C4 C3 H3 121.8 ?
C2 C3 H3 121.8 ?
C7 C8 O 110.7(3) ?
C7 C8 C9 133.3(4) ?
O C8 C9 116.0(3) ?
C8 C9 H9A 109.5 ?
C8 C9 H9B 109.5 ?
H9A C9 H9B 109.5 ?
C8 C9 H9C 109.5 ?
H9A C9 H9C 109.5 ?
H9B C9 H9C 109.5 ?
S2 C10 H10A 109.5 ?
S2 C10 H10B 109.5 ?
H10A C10 H10B 109.5 ?
S2 C10 H10C 109.5 ?
H10A C10 H10C 109.5 ?
H10B C10 H10C 109.5 ?

loop_
_geom_bond_atom_site_label_1
_geom_bond_atom_site_label_2
_geom_bond_distance
_geom_bond_publ_flag
Br1 C1 1.898(4) yes
S2 O11 1.497(3) yes
S2 C7 1.752(4) yes
S2 C10 1.784(4) yes
O C8 1.378(4) yes
O C4 1.377(4) yes
C4 C3 1.382(5) ?
C4 C5 1.396(5) ?
C7 C8 1.357(5) ?
C7 C5 1.449(5) ?
C1 C6 1.390(5) ?
C1 C2 1.395(6) ?
C6 C5 1.393(5) ?
C6 H6 0.9300 ?
C2 C3 1.394(6) ?
C2 H2 0.9300 ?
C3 H3 0.9300 ?
C8 C9 1.482(5) ?
C9 H9A 0.9600 ?
C9 H9B 0.9600 ?
C9 H9C 0.9600 ?
C10 H10A 0.9600 ?
C10 H10B 0.9600 ?
C10 H10C 0.9600 ?

loop_
_geom_torsion_atom_site_label_1
_geom_torsion_atom_site_label_2
_geom_torsion_atom_site_label_3
_geom_torsion_atom_site_label_4
_geom_torsion
C8 O C4 C3 178.9(4)
C8 O C4 C5 -0.2(4)
O11 S2 C7 C8 141.4(3)
C10 S2 C7 C8 -109.0(3)
O11 S2 C7 C5 -38.9(4)
C10 S2 C7 C5 70.7(3)
C2 C1 C6 C5 0.1(6)
Br1 C1 C6 C5 -180.0(3)
C3 C4 C5 C6 -0.4(6)
O C4 C5 C6 178.8(3)
C3 C4 C5 C7 -179.3(3)
O C4 C5 C7 -0.2(4)
C1 C6 C5 C4 0.2(5)
C1 C6 C5 C7 178.7(4)
C8 C7 C5 C4 0.5(4)
S2 C7 C5 C4 -179.2(3)
C8 C7 C5 C6 -178.2(4)
S2 C7 C5 C6 2.1(6)
C6 C1 C2 C3 -0.2(6)
Br1 C1 C2 C3 179.9(3)
O C4 C3 C2 -178.7(4)
C5 C4 C3 C2 0.3(6)
C1 C2 C3 C4 0.0(6)
C5 C7 C8 O -0.6(4)
S2 C7 C8 O 179.1(2)
C5 C7 C8 C9 179.7(4)
S2 C7 C8 C9 -0.5(6)
C4 O C8 C7 0.5(4)
C4 O C8 C9 -179.8(3)

loop_
_cod_related_entry_id
_cod_related_entry_database
_cod_related_entry_code
1 ChemSpider 21125334
